data_7011918
loop_
_publ_author_name
'Angus, Patricia M.'
'Geue, Rodney J.'
'Jensen, Niels K. B.'
'Larsen, F. Krebs'
'Jin Qin, Chang'
'Sargeson, Alan M.'

_publ_section_title
;
 An unusual pendant-arm macrocycle formed by condensation of a
 cobalt(iii) tripodal complex with methanal
;
_journal_issue 22
_journal_name_full 'Journal of the Chemical Society, Dalton Transactions'
_journal_page_first 4260
_journal_paper_doi 10.1039/b205832d
_journal_year 2002
_chemical_compound_source 'Alan M. Sargeson'
_chemical_formula_moiety 'C13 H30 Cl Co N3 O S3, 3(Cl O4), 3(H2 O)'
_chemical_formula_sum 'C13 H36 Cl4 Co N3 O16 S3'
_chemical_formula_weight 787.46
_chemical_name_systematic
;
8-(4'-ammonio-2'-thiabutyl)-8-methyl-1-oxa-6,10-dithia-3,13-diazacyclo-
tetradecane(chloro)cobalt(III) triperchlorate trihydrate
;
_space_group_IT_number 14
_symmetry_cell_setting monoclinic
_symmetry_space_group_name_Hall '-P 2yn'
_symmetry_space_group_name_H-M 'P 1 21/n 1'
_atom_type_scat_source IntTabIV
_cell_angle_alpha 90
_cell_angle_beta 109.662(1)
_cell_angle_gamma 90
_cell_formula_units_Z 4
_cell_length_a 8.0402(3)
_cell_length_b 32.169(1)
_cell_length_c 11.8590(4)
_cell_measurement_reflns_used 6887
_cell_measurement_temperature 120(2)
_cell_measurement_theta_max 30.04
_cell_measurement_theta_min 2.22
_cell_volume 2888.43(17)
_computing_cell_refinement 'SAINT (Siemens, 1995)'
_computing_data_collection 'SMART (Siemens, 1995)'
_computing_data_reduction 'SAINT (Siemens, 1995)'
_computing_molecular_graphics
;
ORTEP-III (Burnett & Johnson, 1996), KRYSTAL
;
_computing_publication_material KRYSTAL
_computing_structure_refinement
;
modified ORFLS (Busing, Martin & Levy, 1962), KRYSTAL
;
_computing_structure_solution
;
SIR97 (Cascarano et al., 1996), KRYSTAL (Hazell, 1995)
;
_diffrn_ambient_temperature 120(2)
_diffrn_measurement_device 'Siemens SMART CCD diffractometer'
_diffrn_measurement_method '\w rotation scans with narrow frames'
_diffrn_radiation_monochromator graphite
_diffrn_radiation_source 'x-ray tube'
_diffrn_radiation_type 'Mo K\a'
_diffrn_radiation_wavelength 0.71073
_diffrn_reflns_av_R_equivalents 0.057
_diffrn_reflns_limit_h_max 11
_diffrn_reflns_limit_h_min -10
_diffrn_reflns_limit_k_max 44
_diffrn_reflns_limit_k_min -12
_diffrn_reflns_limit_l_max 15
_diffrn_reflns_limit_l_min -12
_diffrn_reflns_number 23467
_diffrn_reflns_reduction_process 23467
_diffrn_reflns_theta_max 30.04
_diffrn_reflns_theta_min 2.22
_diffrn_standards_decay_% 0
_exptl_absorpt_coefficient_mu 1.260
_exptl_absorpt_correction_T_max 0.9055
_exptl_absorpt_correction_T_min 0.6344
_exptl_absorpt_correction_type integration
_exptl_absorpt_process_details 'XPREP (Siemens, 1995)'
_exptl_crystal_colour 'Dark red-blue'
_exptl_crystal_density_diffrn 1.811
_exptl_crystal_density_meas ?
_exptl_crystal_density_method .
_exptl_crystal_description rod
_exptl_crystal_F_000 1652
_exptl_crystal_size_max 0.48
_exptl_crystal_size_mid 0.18
_exptl_crystal_size_min 0.08
_refine_diff_density_max 1.2(2)
_refine_diff_density_min -0.7(2)
_refine_ls_extinction_coef 30(13)
_refine_ls_extinction_method
;
B-C type 1
Lorentzian isotropic (Becker & Coppens, 1974)
;
_refine_ls_goodness_of_fit_obs 1.29
_refine_ls_hydrogen_treatment noref
_refine_ls_matrix_type full
_refine_ls_number_constraints 0
_refine_ls_number_parameters 363
_refine_ls_number_reflns 5891
_refine_ls_number_restraints 0
_refine_ls_R_factor_obs 0.064
_refine_ls_shift/su_max 0.0521
_refine_ls_shift/su_mean 0.0085
_refine_ls_structure_factor_coef F
_refine_ls_weighting_details 'w = 1/{[\s~cs~(F^2^)+1.03F^2^]^1/2^-|F|}^2^'
_refine_ls_weighting_scheme calc
_refine_ls_wR_factor_obs 0.064
_reflns_number_observed 5891
_reflns_number_total 7461
_reflns_observed_criterion I>4\s(I)
_cod_data_source_file b205832d.txt
_cod_data_source_block 1
_cod_depositor_comments
;
The following automatic conversions were performed:

'_atom_site_thermal_displace_type' tag value 'Uij' was replaced with
'Uani' value 40 times.

Automatic conversion script
Id: cif_fix_values 1646 2011-03-28 12:23:43Z adriana 

The following automatic conversions were performed:

'_refine_ls_weighting_scheme' value '
1/{[\s~cs~(F^2^)+1.03F^2^]^1/2^-|F|}^2^' was changed to 'calc'. New
tag '_refine_ls_weighting_details' was created. The value of the new
tag was set to 'w = 1/{[\s~cs~(F^2^)+1.03F^2^]^1/2^-|F|}^2^'.

Automatic conversion script
Id: cif_fix_values 3143 2015-03-26 13:38:13Z robertas 
;
_cod_original_cell_volume 2888.4(2)
_cod_database_code 7011918

loop_
_symmetry_equiv_pos_as_xyz
+x,+y,+z
1/2-x,1/2+y,1/2-z
-x,-y,-z
1/2+x,1/2-y,1/2+z

loop_
_atom_site_aniso_label
_atom_site_aniso_U_11
_atom_site_aniso_U_22
_atom_site_aniso_U_33
_atom_site_aniso_U_12
_atom_site_aniso_U_13
_atom_site_aniso_U_23
Co 0.0143(3) 0.0159(2) 0.0235(3) 0.0010(2) 0.0104(2) -0.0020(2)
Cl 0.0179(5) 0.0347(6) 0.0418(7) 0.0013(4) 0.0176(5) -0.0040(5)
Cl(2 0.0338(7) 0.0587(9) 0.0285(7) 0.0106(6) 0.0065(5) -0.0085(6)
Cl(3) 0.0269(6) 0.0406(7) 0.0334(7) 0.0046(5) 0.0072(5) -0.0052(5)
Cl(4) 0.0475(8) 0.0302(6) 0.0343(7) -0.0124(5) 0.0205(6) -0.0103(5)
S(6) 0.0185(5) 0.0152(4) 0.0269(6) 0.0019(4) 0.0143(4) 0.0009(4)
S(2') 0.0200(5) 0.0186(5) 0.0222(6) -0.0022(4) 0.0113(4) -0.0013(4)
S(10) 0.0188(5) 0.0214(5) 0.0283(6) -0.0029(4) 0.0077(5) -0.0053(4)
N(3) 0.023(2) 0.016(2) 0.029(2) 0.000(1) 0.015(2) -0.004(1)
N(13) 0.024(2) 0.026(2) 0.024(2) 0.009(2) 0.009(2) 0.001(2)
N(Am) 0.041(3) 0.038(2) 0.027(2) 0.002(2) 0.014(2) 0.000(2)
O(1) 0.039(2) 0.022(2) 0.047(2) 0.009(1) 0.015(2) 0.005(2)
C(2) 0.032(3) 0.019(2) 0.052(3) 0.009(2) 0.018(2) -0.001(2)
C(14) 0.033(3) 0.025(2) 0.044(3) 0.011(2) 0.012(2) 0.004(2)
C(4) 0.024(2) 0.018(2) 0.042(3) -0.005(2) 0.016(2) -0.004(2)
C(5) 0.020(2) 0.020(2) 0.042(3) -0.002(2) 0.017(2) -0.002(2)
C(12) 0.034(3) 0.035(3) 0.030(3) 0.010(2) 0.006(2) -0.004(2)
C(11) 0.031(3) 0.036(3) 0.024(3) 0.005(2) 0.003(2) -0.011(2)
C(7) 0.019(2) 0.018(2) 0.029(2) 0.004(2) 0.010(2) 0.002(2)
C(9) 0.029(2) 0.016(2) 0.033(3) 0.001(2) 0.010(2) -0.009(2)
C(1') 0.032(3) 0.017(2) 0.034(3) 0.001(2) 0.017(2) 0.004(2)
C(8) 0.023(2) 0.015(2) 0.027(2) 0.002(2) 0.011(2) -0.001(2)
C(Me) 0.035(3) 0.021(2) 0.041(3) 0.009(2) 0.015(2) 0.003(2)
C(3') 0.026(2) 0.028(2) 0.027(3) -0.004(2) 0.016(2) -0.001(2)
C(4') 0.048(3) 0.027(2) 0.031(3) 0.000(2) 0.026(2) 0.003(2)
O(21) 0.090(5) 0.105(5) 0.133(6) 0.053(4) -0.027(4) -0.077(5)
O(22) 0.034(2) 0.104(4) 0.040(2) 0.008(2) -0.002(2) -0.031(3)
O(23) 0.045(3) 0.124(5) 0.039(3) 0.012(3) 0.007(2) -0.024(3)
O(24) 0.048(3) 0.158(7) 0.125(6) 0.011(4) 0.034(4) 0.049(5)
O(31) 0.107(4) 0.039(2) 0.056(3) 0.032(2) 0.046(3) 0.010(2)
O(32) 0.094(4) 0.049(3) 0.090(4) 0.012(3) 0.044(3) 0.014(3)
O(33) 0.101(4) 0.134(5) 0.035(3) 0.076(4) 0.021(3) -0.006(3)
O(34) 0.048(3) 0.158(7) 0.118(6) -0.012(4) -0.014(3) -0.040(5)
O(41) 0.051(3) 0.053(3) 0.097(4) -0.024(2) 0.039(3) -0.020(3)
O(42) 0.095(4) 0.037(2) 0.090(4) -0.004(3) 0.026(3) 0.014(3)
O(43) 0.190(7) 0.050(3) 0.033(3) -0.044(4) 0.035(3) -0.015(2)
O(44) 0.054(3) 0.079(4) 0.082(4) -0.006(3) 0.039(3) -0.021(3)
O(w1) 0.090(4) 0.038(3) 0.033(3) -0.003(3) 0.014(3) -0.005(2)
O(w2) 0.202(11) 0.139(8) 0.185(9) 0.108(8) 0.062(8) 0.040(7)
O(w3) 0.174(32) 0.033(11) 0.046(12) -0.030(14) 0.024(15) 0.000(8)

loop_
_atom_site_label
_atom_site_fract_x
_atom_site_fract_y
_atom_site_fract_z
_atom_site_U_iso_or_equiv
_atom_site_thermal_displace_type
Co 0.25336(7) 0.11672(2) 0.49193(5) 0.0169(3) Uani
Cl 0.5144(1) 0.11128(4) 0.4641(1) 0.0296(7) Uani
Cl(2) -0.3656(2) 0.14067(5) 0.0819(1) 0.0413(8) Uani
Cl(3) -0.1034(2) 0.21832(4) -0.2040(1) 0.0344(7) Uani
Cl(4) 0.0344(2) 0.05101(4) -0.1774(1) 0.0356(8) Uani
S(6) -0.0043(1) 0.12123(3) 0.5224(1) 0.0185(6) Uani
S(2') 0.1210(1) 0.14766(3) 0.3139(1) 0.0192(6) Uani
S(10) 0.3493(1) 0.17714(3) 0.5791(1) 0.0229(6) Uani
N(3) 0.1732(5) 0.0614(1) 0.4126(3) 0.021(2) Uani
N(13) 0.3575(5) 0.0892(1) 0.6533(3) 0.024(2) Uani
N(Am) 0.0827(6) 0.1405(1) 0.0306(4) 0.035(3) Uani
O(1) 0.3294(5) 0.0196(1) 0.5807(3) 0.036(2) Uani
C(2) 0.2993(7) 0.0267(1) 0.4582(5) 0.034(3) Uani
C(14) 0.4439(7) 0.0479(2) 0.6578(5) 0.034(3) Uani
C(4) -0.0036(6) 0.0481(1) 0.4174(5) 0.027(3) Uani
C(5) -0.1236(6) 0.0848(1) 0.4066(4) 0.025(3) Uani
C(12) 0.4858(7) 0.1172(2) 0.7403(5) 0.034(3) Uani
C(11) 0.4031(7) 0.1600(2) 0.7336(4) 0.032(3) Uani
C(7) -0.1143(6) 0.1707(1) 0.4714(4) 0.021(2) Uani
C(9) 0.1672(6) 0.2129(1) 0.5616(4) 0.026(3) Uani
C(1') 0.0487(6) 0.1998(1) 0.3378(4) 0.026(3) Uani
C(8) 0.0015(6) 0.2058(1) 0.4511(4) 0.021(2) Uani
C(Me) -0.1078(7) 0.2458(1) 0.4348(5) 0.032(3) Uani
C(3') 0.2741(6) 0.1599(1) 0.2356(4) 0.025(3) Uani
C(4') 0.1805(7) 0.1748(1) 0.1104(5) 0.032(3) Uani
O(21) -0.2775(9) 0.1031(2) 0.0860(7) 0.126(6) Uani
O(22) -0.5422(6) 0.1401(2) 0.0009(4) 0.063(3) Uani
O(23) -0.3570(6) 0.1548(2) 0.1944(4) 0.071(4) Uani
O(24) -0.2688(8) 0.1692(3) 0.0339(7) 0.109(6) Uani
O(31) 0.0106(7) 0.1838(1) -0.1970(4) 0.063(4) Uani
O(32) -0.0345(8) 0.2511(2) -0.2625(5) 0.074(4) Uani
O(33) -0.0889(8) 0.2341(2) -0.0932(4) 0.091(5) Uani
O(34) -0.2721(8) 0.2143(3) -0.2819(7) 0.118(6) Uani
O(41) 0.1813(6) 0.0787(1) -0.1493(5) 0.064(4) Uani
O(42) 0.0908(8) 0.0110(1) -0.1228(5) 0.075(4) Uani
O(43) -0.0374(10) 0.0460(2) -0.3023(4) 0.092(5) Uani
O(44) -0.0913(7) 0.0676(2) -0.1312(5) 0.068(4) Uani
O(w1) -0.1601(8) -0.0605(2) -0.1634(4) 0.055(4) Uani
O(w2) 0.450(1) 0.0301(3) 0.110(1) 0.176(11) Uani
O(w3) 0.277(4) 0.0472(6) 0.155(2) 0.088(23) Uani
H(3) 0.1504 0.0685 0.3346 0.0400 Uiso
H(13) 0.2679 0.0861 0.6831 0.0400 Uiso
H(Am)a 0.0235 0.1499 -0.0488 0.0418 Uiso
H(Am)b -0.0018 0.1293 0.0621 0.0418 Uiso
H(Am)c 0.1644 0.1194 0.0285 0.0418 Uiso
H(2)a 0.4082 0.0335 0.4478 0.0405 Uiso
H(2)b 0.2527 0.0021 0.4147 0.0405 Uiso
H(14)a 0.4785 0.0373 0.7371 0.0411 Uiso
H(14)b 0.5453 0.0512 0.6346 0.0411 Uiso
H(4)a 0.0133 0.0347 0.4916 0.0324 Uiso
H(4)b -0.0569 0.0294 0.3536 0.0324 Uiso
H(5)a -0.1506 0.0973 0.3297 0.0305 Uiso
H(5)b -0.2299 0.0764 0.4182 0.0305 Uiso
H(12)a 0.5906 0.1192 0.7204 0.0410 Uiso
H(12)b 0.5139 0.1065 0.8192 0.0410 Uiso
H(11)a 0.2990 0.1584 0.7543 0.0386 Uiso
H(11)b 0.4841 0.1787 0.7861 0.0386 Uiso
H(7)a -0.1628 0.1799 0.5299 0.0255 Uiso
H(7)b -0.2068 0.1659 0.3980 0.0255 Uiso
H(9)a 0.2087 0.2402 0.5568 0.0311 Uiso
H(9)b 0.1333 0.2106 0.6308 0.0311 Uiso
H(1')a -0.0526 0.2064 0.2712 0.0314 Uiso
H(1')b 0.1415 0.2186 0.3413 0.0314 Uiso
H(Me)a -0.0361 0.2675 0.4223 0.0382 Uiso
H(Me)b -0.1374 0.2512 0.5047 0.0382 Uiso
H(Me)c -0.2129 0.2433 0.3677 0.0382 Uiso
H(3')a 0.3396 0.1356 0.2322 0.0305 Uiso
H(3')b 0.3524 0.1811 0.2783 0.0305 Uiso
H(4')a 0.0989 0.1959 0.1125 0.0386 Uiso
H(4')b 0.2652 0.1859 0.0789 0.0386 Uiso

loop_
_geom_angle_atom_site_label_1
_geom_angle_atom_site_label_2
_geom_angle_atom_site_label_3
_geom_angle
_geom_angle_site_symmetry_1
_geom_angle_site_symmetry_2
_geom_angle_site_symmetry_3
_geom_angle_publ_flag
Cl Co N(3) 91.7(1) . . . yes
Cl Co N(13) 89.7(1) . . . yes
Cl Co S(6) 178.89(8) . . . yes
Cl Co S(10) 86.62(5) . . . yes
Cl Co S(2') 93.85(5) . . . yes
N(3) Co N(13) 91.2(2) . . . yes
S(6) Co N(3) 88.0(1) . . . yes
S(6) Co N(13) 89.2(1) . . . yes
S(6) Co S(10) 93.66(4) . . . yes
S(6) Co S(2') 87.22(4) . . . yes
S(10) Co N(3) 178.3(1) . . . yes
S(10) Co N(13) 88.5(1) . . . yes
S(2') Co N(3) 88.7(1) . . . yes
S(2') Co N(13) 176.4(1) . . . yes
S(2') Co S(10) 91.72(5) . . . yes
Co N(3) C(2) 115.0(3) . . . yes
Co N(3) C(4) 113.0(3) . . . yes
C(2) N(3) C(4) 108.2(3) . . . yes
Co N(13) C(12) 111.2(3) . . . yes
Co N(13) C(14) 117.7(3) . . . yes
C(14) N(13) C(12) 107.9(4) . . . yes
Co S(6) C(5) 96.8(1) . . . yes
Co S(6) C(7) 112.2(1) . . . yes
C(5) S(6) C(7) 103.8(2) . . . yes
Co S(10) C(9) 111.2(2) . . . yes
Co S(10) C(11) 97.5(2) . . . yes
C(11) S(10) C(9) 102.5(2) . . . yes
Co S(2') C(1') 109.6(2) . . . yes
Co S(2') C(3') 112.8(2) . . . yes
C(1') S(2') C(3') 100.7(2) . . . yes
C(2) O(1) C(14) 114.7(4) . . . yes
N(3) C(2) O(1) 111.0(4) . . . yes
N(3) C(4) C(5) 111.3(3) . . . yes
S(6) C(5) C(4) 106.4(3) . . . yes
S(6) C(7) C(8) 116.3(3) . . . yes
C(7) C(8) C(9) 111.9(4) . . . yes
C(7) C(8) C(Me) 106.5(3) . . . yes
C(7) C(8) C(1') 113.0(4) . . . yes
C(9) C(8) C(Me) 106.1(4) . . . yes
C(9) C(8) C(1') 111.6(4) . . . yes
C(1') C(8) C(Me) 107.3(4) . . . yes
S(10) C(9) C(8) 115.8(3) . . . yes
S(10) C(11) C(12) 106.2(3) . . . yes
N(13) C(12) C(11) 108.8(4) . . . yes
N(13) C(14) O(1) 111.2(4) . . . yes
S(2') C(1') C(8) 116.0(3) . . . yes
S(2') C(3') C(4') 112.0(3) . . . yes
N(Am) C(4') C(3') 112.0(4) . . . yes
O(21) Cl(2) O(22) 113.2(3) . . . yes
O(21) Cl(2) O(23) 113.0(4) . . . yes
O(21) Cl(2) O(24) 103.3(5) . . . yes
O(22) Cl(2) O(23) 111.6(3) . . . yes
O(22) Cl(2) O(24) 106.9(4) . . . yes
O(23) Cl(2) O(24) 108.2(4) . . . yes
O(31) Cl(3) O(32) 104.4(3) . . . yes
O(31) Cl(3) O(34) 116.0(4) . . . yes
O(31) Cl(3) O(33) 112.7(3) . . . yes
O(32) Cl(3) O(33) 105.2(4) . . . yes
O(32) Cl(3) O(34) 101.3(4) . . . yes
O(33) Cl(3) O(34) 115.3(4) . . . yes
O(41) Cl(4) O(42) 110.0(3) . . . yes
O(41) Cl(4) O(43) 109.4(3) . . . yes
O(41) Cl(4) O(44) 108.6(3) . . . yes
O(42) Cl(4) O(43) 109.1(3) . . . yes
O(42) Cl(4) O(44) 108.8(3) . . . yes
O(43) Cl(4) O(44) 111.0(4) . . . yes

loop_
_geom_bond_atom_site_label_1
_geom_bond_atom_site_label_2
_geom_bond_distance
_geom_bond_site_symmetry_1
_geom_bond_site_symmetry_2
_geom_bond_publ_flag
Co Cl 2.239(1) . . yes
Co N(3) 2.016(4) . . yes
Co N(13) 2.016(4) . . yes
Co S(6) 2.224(1) . . yes
Co S(10) 2.214(1) . . yes
Co S(2') 2.251(1) . . yes
S(6) C(5) 1.814(5) . . yes
S(6) C(7) 1.823(4) . . yes
S(10) C(9) 1.818(5) . . yes
S(10) C(11) 1.821(5) . . yes
S(2') C(1') 1.828(5) . . yes
S(2') C(3') 1.817(4) . . yes
N(3) C(2) 1.481(6) . . yes
N(3) C(4) 1.503(6) . . yes
N(13) C(12) 1.491(6) . . yes
N(13) C(14) 1.494(6) . . yes
N(Am) C(4') 1.494(7) . . yes
O(1) C(2) 1.408(7) . . yes
O(1) C(14) 1.393(6) . . yes
C(4) C(5) 1.503(6) . . yes
C(7) C(8) 1.533(6) . . yes
C(8) C(Me) 1.534(6) . . yes
C(9) C(8) 1.540(7) . . yes
C(12) C(11) 1.519(7) . . yes
C(1') C(8) 1.526(6) . . yes
C(3') C(4') 1.499(7) . . yes
Cl(2) O(21) 1.393(6) . . yes
Cl(2) O(22) 1.422(4) . . yes
Cl(2) O(23) 1.390(5) . . yes
Cl(2) O(24) 1.439(7) . . yes
Cl(3) O(31) 1.424(4) . . yes
Cl(3) O(32) 1.469(5) . . yes
Cl(3) O(33) 1.375(5) . . yes
Cl(3) O(34) 1.366(6) . . yes
Cl(4) O(41) 1.426(4) . . yes
Cl(4) O(42) 1.443(5) . . yes
Cl(4) O(43) 1.406(5) . . yes
Cl(4) O(44) 1.408(5) . . yes
